data_4348576
loop_
_publ_author_name
'Burt, Jennifer'
'Emsley, James W.'
'Levason, William'
'Reid, Gillian'
'Tinkler, Iain S.'

_publ_section_title
;
 Systematics of BX3 and BX2(+) Complexes (X = F, Cl, Br, I) with Neutral
 Diphosphine and Diarsine Ligands.
;
_journal_issue 17
_journal_name_full 'Inorganic chemistry'
_journal_page_first 8852
_journal_page_last 8864
_journal_paper_doi 10.1021/acs.inorgchem.6b01375
_journal_volume 55
_journal_year 2016
_chemical_formula_moiety 'C10 H24 B2 F6 P2'
_chemical_formula_sum 'C10 H24 B2 F6 P2'
_chemical_formula_weight 341.85
_space_group_crystal_system monoclinic
_space_group_IT_number 14
_space_group_name_Hall '-P 2ybc'
_space_group_name_H-M_alt 'P 1 21/c 1'
_atom_sites_solution_hydrogens geom
_atom_sites_solution_primary direct
_atom_sites_solution_secondary difmap
_audit_creation_method SHELXL-97
_cell_angle_alpha 90.00
_cell_angle_beta 108.286(9)
_cell_angle_gamma 90.00
_cell_formula_units_Z 2
_cell_length_a 6.636(2)
_cell_length_b 19.987(8)
_cell_length_c 6.566(2)
_cell_measurement_reflns_used 1933
_cell_measurement_temperature 100(2)
_cell_measurement_theta_max 27.5
_cell_measurement_theta_min 3.2
_cell_volume 826.9(5)
_computing_cell_refinement
;
CrystalClear-SM Expert 2.1 b29 (Rigaku, 2012)
;
_computing_data_collection
;
CrystalClear-SM Expert 2.1 b29 (Rigaku, 2012)
;
_computing_data_reduction
;
CrystalClear-SM Expert 2.1 b29 (Rigaku, 2012)
;
_computing_structure_refinement 'SHELXL-97 (Sheldrick, 2008)'
_diffrn_ambient_temperature 100(2)
_diffrn_detector CCD
_diffrn_detector_area_resol_mean 28.5714
_diffrn_measured_fraction_theta_full 0.979
_diffrn_measured_fraction_theta_max 0.979
_diffrn_measurement_device
;
AFC12 (Right): Kappa 3 circle
;
_diffrn_measurement_device_type
;
Rigaku Saturn724+ (2x2 bin mode)
;
_diffrn_measurement_method 'profile data from \w-scans'
_diffrn_measurement_specimen_support Fiber
_diffrn_radiation_monochromator Confocal
_diffrn_radiation_type MoK\a
_diffrn_radiation_wavelength 0.71073
_diffrn_reflns_av_R_equivalents 0.0378
_diffrn_reflns_av_sigmaI/netI 0.0477
_diffrn_reflns_limit_h_max 8
_diffrn_reflns_limit_h_min -8
_diffrn_reflns_limit_k_max 25
_diffrn_reflns_limit_k_min -25
_diffrn_reflns_limit_l_max 8
_diffrn_reflns_limit_l_min -4
_diffrn_reflns_number 3715
_diffrn_reflns_theta_full 27.47
_diffrn_reflns_theta_max 27.47
_diffrn_reflns_theta_min 3.23
_diffrn_source 'Sealed Tube'
_diffrn_source_current 55.0
_diffrn_source_power 2.5
_diffrn_source_voltage 45.0
_exptl_absorpt_coefficient_mu 0.308
_exptl_absorpt_correction_T_max 0.9878
_exptl_absorpt_correction_T_min 0.9728
_exptl_absorpt_correction_type multi-scan
_exptl_absorpt_process_details 'CrystalClear-SM Expert 2.1 b29 (Rigaku, 2012)'
_exptl_crystal_colour colourless
_exptl_crystal_density_diffrn 1.373
_exptl_crystal_density_method 'not measured'
_exptl_crystal_description chunk
_exptl_crystal_F_000 356
_exptl_crystal_size_max 0.09
_exptl_crystal_size_mid 0.06
_exptl_crystal_size_min 0.04
_refine_diff_density_max 0.456
_refine_diff_density_min -0.286
_refine_diff_density_rms 0.061
_refine_ls_extinction_method none
_refine_ls_goodness_of_fit_ref 0.974
_refine_ls_hydrogen_treatment constr
_refine_ls_matrix_type full
_refine_ls_number_parameters 93
_refine_ls_number_reflns 1860
_refine_ls_number_restraints 0
_refine_ls_restrained_S_all 0.974
_refine_ls_R_factor_all 0.0483
_refine_ls_R_factor_gt 0.0352
_refine_ls_shift/su_max 0.000
_refine_ls_shift/su_mean 0.000
_refine_ls_structure_factor_coef Fsqd
_refine_ls_weighting_details 'calc w=1/[\s^2^(Fo^2^)+(0.0502P)^2^+0.0000P] where P=(Fo^2^+2Fc^2^)/3'
_refine_ls_weighting_scheme calc
_refine_ls_wR_factor_gt 0.0850
_refine_ls_wR_factor_ref 0.0908
_reflns_number_gt 1468
_reflns_number_total 1860
_reflns_threshold_expression >2\s(I)
_cod_data_source_file ic6b01375_si_006.cif
_cod_data_source_block 2015JEBR10
_cod_original_sg_symbol_H-M 'P 21/c'
_cod_database_code 4348576

loop_
_symmetry_equiv_pos_as_xyz
'x, y, z'
'-x, y+1/2, -z+1/2'
'-x, -y, -z'
'x, -y-1/2, z-1/2'

loop_
_atom_site_label
_atom_site_type_symbol
_atom_site_fract_x
_atom_site_fract_y
_atom_site_fract_z
_atom_site_U_iso_or_equiv
_atom_site_adp_type
_atom_site_occupancy
_atom_site_symmetry_multiplicity
_atom_site_calc_flag
_atom_site_refinement_flags
P1 P 0.84211(6) 0.09895(2) 0.42256(7) 0.01545(13) Uani 1 1 d .
F1 F 0.58092(14) 0.07251(5) 0.66988(16) 0.0240(3) Uani 1 1 d .
F2 F 0.92467(15) 0.09407(6) 0.86520(17) 0.0323(3) Uani 1 1 d .
F3 F 0.70522(17) 0.17937(5) 0.7002(2) 0.0320(3) Uani 1 1 d .
C5 C 1.0386(2) 0.03271(8) 0.4638(3) 0.0187(3) Uani 1 1 d .
H5A H 1.0708 0.0248 0.3284 0.022 Uiso 1 1 calc R
H5B H 1.1713 0.0471 0.5737 0.022 Uiso 1 1 calc R
C1 C 0.9600(2) 0.17299(8) 0.3498(3) 0.0201(4) Uani 1 1 d .
H1A H 1.0054 0.1631 0.2230 0.024 Uiso 1 1 calc R
H1B H 0.8526 0.2091 0.3101 0.024 Uiso 1 1 calc R
C3 C 0.6169(2) 0.07418(9) 0.1972(3) 0.0206(4) Uani 1 1 d .
H3A H 0.6677 0.0601 0.0772 0.025 Uiso 1 1 calc R
H3B H 0.5463 0.0353 0.2391 0.025 Uiso 1 1 calc R
C4 C 0.4558(3) 0.13082(10) 0.1212(3) 0.0300(4) Uani 1 1 d .
H4A H 0.4156 0.1479 0.2430 0.045 Uiso 1 1 calc R
H4B H 0.3294 0.1139 0.0111 0.045 Uiso 1 1 calc R
H4C H 0.5191 0.1670 0.0610 0.045 Uiso 1 1 calc R
C2 C 1.1520(2) 0.19705(9) 0.5342(3) 0.0243(4) Uani 1 1 d .
H2A H 1.1091 0.2047 0.6622 0.036 Uiso 1 1 calc R
H2B H 1.2059 0.2388 0.4929 0.036 Uiso 1 1 calc R
H2C H 1.2636 0.1629 0.5655 0.036 Uiso 1 1 calc R
B1 B 0.7558(3) 0.11310(10) 0.6896(3) 0.0199(4) Uani 1 1 d .

loop_
_atom_site_aniso_label
_atom_site_aniso_U_11
_atom_site_aniso_U_22
_atom_site_aniso_U_33
_atom_site_aniso_U_23
_atom_site_aniso_U_13
_atom_site_aniso_U_12
P1 0.0133(2) 0.0137(2) 0.0188(2) 0.00051(16) 0.00421(15) 0.00013(14)
F1 0.0224(5) 0.0262(6) 0.0257(6) -0.0021(4) 0.0109(4) -0.0071(4)
F2 0.0212(5) 0.0533(8) 0.0199(6) -0.0012(5) 0.0027(4) 0.0012(5)
F3 0.0362(6) 0.0214(6) 0.0460(7) -0.0093(5) 0.0237(5) -0.0030(4)
C5 0.0157(7) 0.0153(8) 0.0257(9) 0.0009(7) 0.0071(6) 0.0017(6)
C1 0.0179(7) 0.0167(8) 0.0242(9) 0.0025(7) 0.0046(6) -0.0008(6)
C3 0.0170(7) 0.0236(9) 0.0197(8) -0.0003(7) 0.0033(6) -0.0030(6)
C4 0.0194(8) 0.0382(11) 0.0273(10) 0.0047(9) -0.0002(7) 0.0039(7)
C2 0.0202(8) 0.0215(9) 0.0290(10) -0.0015(7) 0.0046(7) -0.0054(6)
B1 0.0171(8) 0.0210(10) 0.0219(10) -0.0036(8) 0.0064(7) -0.0026(7)

loop_
_atom_type_symbol
_atom_type_description
_atom_type_scat_dispersion_real
_atom_type_scat_dispersion_imag
_atom_type_scat_source
C C 0.0033 0.0016 'International Tables Vol C Tables 4.2.6.8 and 6.1.1.4'
B B 0.0013 0.0007 'International Tables Vol C Tables 4.2.6.8 and 6.1.1.4'
F F 0.0171 0.0103 'International Tables Vol C Tables 4.2.6.8 and 6.1.1.4'
P P 0.1023 0.0942 'International Tables Vol C Tables 4.2.6.8 and 6.1.1.4'
H H 0.0000 0.0000 'International Tables Vol C Tables 4.2.6.8 and 6.1.1.4'

loop_
_geom_angle_atom_site_label_1
_geom_angle_atom_site_label_2
_geom_angle_atom_site_label_3
_geom_angle
_geom_angle_site_symmetry_1
C1 P1 C3 108.82(8) .
C1 P1 C5 106.61(8) .
C3 P1 C5 106.98(8) .
C1 P1 B1 112.18(9) .
C3 P1 B1 111.11(8) .
C5 P1 B1 110.90(8) .
C5 C5 P1 111.92(14) 3_756
C5 C5 H5A 109.2 3_756
P1 C5 H5A 109.2 .
C5 C5 H5B 109.2 3_756
P1 C5 H5B 109.2 .
H5A C5 H5B 107.9 .
C2 C1 P1 111.66(12) .
C2 C1 H1A 109.3 .
P1 C1 H1A 109.3 .
C2 C1 H1B 109.3 .
P1 C1 H1B 109.3 .
H1A C1 H1B 107.9 .
C4 C3 P1 112.17(13) .
C4 C3 H3A 109.2 .
P1 C3 H3A 109.2 .
C4 C3 H3B 109.2 .
P1 C3 H3B 109.2 .
H3A C3 H3B 107.9 .
C3 C4 H4A 109.5 .
C3 C4 H4B 109.5 .
H4A C4 H4B 109.5 .
C3 C4 H4C 109.5 .
H4A C4 H4C 109.5 .
H4B C4 H4C 109.5 .
C1 C2 H2A 109.5 .
C1 C2 H2B 109.5 .
H2A C2 H2B 109.5 .
C1 C2 H2C 109.5 .
H2A C2 H2C 109.5 .
H2B C2 H2C 109.5 .
F3 B1 F2 111.68(15) .
F3 B1 F1 110.96(14) .
F2 B1 F1 110.57(15) .
F3 B1 P1 108.55(13) .
F2 B1 P1 107.89(12) .
F1 B1 P1 107.00(12) .

loop_
_geom_bond_atom_site_label_1
_geom_bond_atom_site_label_2
_geom_bond_distance
_geom_bond_site_symmetry_2
P1 C1 1.8071(18) .
P1 C3 1.8111(17) .
P1 C5 1.8180(17) .
P1 B1 2.028(2) .
F1 B1 1.388(2) .
F2 B1 1.385(2) .
F3 B1 1.373(2) .
C5 C5 1.533(3) 3_756
C5 H5A 0.9900 .
C5 H5B 0.9900 .
C1 C2 1.534(2) .
C1 H1A 0.9900 .
C1 H1B 0.9900 .
C3 C4 1.529(2) .
C3 H3A 0.9900 .
C3 H3B 0.9900 .
C4 H4A 0.9800 .
C4 H4B 0.9800 .
C4 H4C 0.9800 .
C2 H2A 0.9800 .
C2 H2B 0.9800 .
C2 H2C 0.9800 .

loop_
_geom_torsion_atom_site_label_1
_geom_torsion_atom_site_label_2
_geom_torsion_atom_site_label_3
_geom_torsion_atom_site_label_4
_geom_torsion
_geom_torsion_site_symmetry_4
C1 P1 C5 C5 177.59(16) 3_756
C3 P1 C5 C5 -66.11(19) 3_756
B1 P1 C5 C5 55.19(19) 3_756
C3 P1 C1 C2 179.77(12) .
C5 P1 C1 C2 -65.16(14) .
B1 P1 C1 C2 56.42(14) .
C1 P1 C3 C4 -55.40(15) .
C5 P1 C3 C4 -170.23(13) .
B1 P1 C3 C4 68.59(15) .
C1 P1 B1 F3 29.58(14) .
C3 P1 B1 F3 -92.48(13) .
C5 P1 B1 F3 148.67(11) .
C1 P1 B1 F2 -91.60(13) .
C3 P1 B1 F2 146.34(12) .
C5 P1 B1 F2 27.49(14) .
C1 P1 B1 F1 149.39(11) .
C3 P1 B1 F1 27.34(14) .
C5 P1 B1 F1 -91.51(13) .
